data_4517706
loop_
_publ_author_name
'Jung, Hyuk-Joon'
'Yu, Insun'
'Nyamayaro, Kudzanai'
'Mehrkhodavandi, Parisa'

_publ_section_title
;
 Indium-Catalyzed Block Copolymerization of Lactide and Methyl
 Methacrylate by Sequential Addition
;
_journal_name_full 'ACS Catalysis'
_journal_page_first 6488
_journal_page_last 6496
_journal_paper_doi 10.1021/acscatal.0c01365
_journal_year 2020
_chemical_formula_moiety 'C31 H61 In N2 O Si2'
_chemical_formula_sum 'C31 H61 In N2 O Si2'
_chemical_formula_weight 648.81
_space_group_crystal_system monoclinic
_space_group_IT_number 14
_space_group_name_Hall '-P 2ybc'
_space_group_name_H-M_alt 'P 1 21/c 1'
_atom_sites_solution_hydrogens mixed
_atom_sites_solution_primary dual
_audit_creation_date 2020-03-06
_audit_creation_method
;
Olex2 1.3
(compiled 2020.02.04 svn.rd84adfe8 for OlexSys, GUI svn.r6032)
;
_cell_angle_alpha 90
_cell_angle_beta 106.121(2)
_cell_angle_gamma 90
_cell_formula_units_Z 4
_cell_length_a 14.5173(5)
_cell_length_b 22.1551(9)
_cell_length_c 11.8658(4)
_cell_measurement_reflns_used 9933
_cell_measurement_temperature 100
_cell_measurement_theta_max 28.7
_cell_measurement_theta_min 2.6
_cell_volume 3666.4(2)
_computing_molecular_graphics 'Olex2 1.3 (Dolomanov et al., 2009)'
_computing_publication_material 'Olex2 1.3 (Dolomanov et al., 2009)'
_computing_structure_refinement 'SHELXL 2017/1 (Sheldrick, 2015)'
_computing_structure_solution 'SHELXT  (Sheldrick, 2015)'
_diffrn_ambient_temperature 100
_diffrn_measured_fraction_theta_full 0.998
_diffrn_measured_fraction_theta_max 0.996
_diffrn_measurement_device_type 'Bruker X8 APEX II'
_diffrn_measurement_method 'area detector'
_diffrn_radiation_type MoK\a
_diffrn_radiation_wavelength 0.71073
_diffrn_reflns_av_R_equivalents 0.0378
_diffrn_reflns_av_unetI/netI 0.0384
_diffrn_reflns_Laue_measured_fraction_full 0.998
_diffrn_reflns_Laue_measured_fraction_max 0.996
_diffrn_reflns_limit_h_max 19
_diffrn_reflns_limit_h_min -18
_diffrn_reflns_limit_k_max 30
_diffrn_reflns_limit_k_min -29
_diffrn_reflns_limit_l_max 16
_diffrn_reflns_limit_l_min -16
_diffrn_reflns_number 36740
_diffrn_reflns_point_group_measured_fraction_full 0.998
_diffrn_reflns_point_group_measured_fraction_max 0.996
_diffrn_reflns_theta_full 25.242
_diffrn_reflns_theta_max 28.764
_diffrn_reflns_theta_min 1.725
_diffrn_source_current 30.0
_diffrn_source_power 1.5
_diffrn_source_voltage 50.0
_exptl_absorpt_coefficient_mu 0.733
_exptl_absorpt_correction_T_max 0.9293
_exptl_absorpt_correction_T_min 0.8438
_exptl_absorpt_correction_type multi-scan
_exptl_absorpt_process_details 'Sadabs-2016/2 (Bruker,2016/2) was used for absorption correction.'
_exptl_crystal_colour colourless
_exptl_crystal_colour_primary colourless
_exptl_crystal_density_diffrn 1.175
_exptl_crystal_density_method 'not measured'
_exptl_crystal_description prism
_exptl_crystal_F_000 1384
_exptl_crystal_size_max 0.3
_exptl_crystal_size_mid 0.2
_exptl_crystal_size_min 0.1
_refine_diff_density_max 0.524
_refine_diff_density_min -0.922
_refine_diff_density_rms 0.074
_refine_ls_extinction_method none
_refine_ls_goodness_of_fit_ref 1.240
_refine_ls_hydrogen_treatment mixed
_refine_ls_matrix_type full
_refine_ls_number_parameters 470
_refine_ls_number_reflns 9488
_refine_ls_number_restraints 951
_refine_ls_restrained_S_all 1.185
_refine_ls_R_factor_all 0.0589
_refine_ls_R_factor_gt 0.0446
_refine_ls_shift/su_max 0.001
_refine_ls_shift/su_mean 0.000
_refine_ls_structure_factor_coef Fsqd
_refine_ls_weighting_details 'w=1/[\s^2^(Fo^2^)+4.7072P] where P=(Fo^2^+2Fc^2^)/3'
_refine_ls_weighting_scheme calc
_refine_ls_wR_factor_gt 0.0741
_refine_ls_wR_factor_ref 0.0771
_reflns_Friedel_coverage 0.000
_reflns_number_gt 7891
_reflns_number_total 9488
_reflns_threshold_expression 'I > 2\s(I)'
_cod_data_source_file cs0c01365_si_002.cif
_cod_data_source_block pm080(complex1)
_cod_depositor_comments 'Adding full bibliography for 4517706--4517710.cif.'
_cod_database_code 4517706
_shelx_shelxl_version_number 2017/1
_shelx_space_group_comment
;
The symmetry employed for this shelxl refinement is uniquely defined
by the following loop, which should always be used as a source of
symmetry information in preference to the above space-group names.
They are only intended as comments.
;
_olex2_refinement_description
;
1. Fixed Uiso
 At 1.2 times of:
  All C(H) groups, All C(H,H) groups
 At 1.5 times of:
  All C(H,H,H) groups
2. Restrained distances
 C16-C14 \\sim C16A-C14A \\sim C17-C14 \\sim C15A-C14A \\sim C17A-C14A \\sim
C15-C14
 with sigma of 0.01
3. Uiso/Uaniso restraints and constraints
All non-hydrogen atoms have similar U: within 2A with sigma of 0.04 and sigma
for terminal atoms of 0.08 within 2A
Uanis(C17) = Uanis(C15A)
4. Rigid body (RIGU) restrains
 All non-hydrogen atoms
 with sigma for 1-2 distances of 0.004 and sigma for 1-3 distances of 0.004
5. Others
 Sof(C22A)=Sof(H22D)=Sof(H22E)=Sof(H22F)=Sof(C2A)=Sof(H2A)=Sof(C3A)=Sof(H3AA)=
 Sof(H3AB)=Sof(N2A)=Sof(C5A)=Sof(H5AA)=Sof(H5AB)=Sof(C6A)=Sof(H6AA)=Sof(H6AB)=
 Sof(C1A)=Sof(H1AA)=Sof(C4A)=Sof(H4AA)=Sof(H4AB)=Sof(C23)=Sof(H23D)=Sof(H23E)=
 Sof(H23F)=1-FVAR(1)
 Sof(C1)=Sof(H1)=Sof(C2)=Sof(H2)=Sof(C3)=Sof(H3A)=Sof(H3B)=Sof(C4)=Sof(H4A)=
 Sof(H4B)=Sof(C5)=Sof(H5A)=Sof(H5B)=Sof(C6)=Sof(H6A)=Sof(H6B)=Sof(C22)=
 Sof(H22A)=Sof(H22B)=Sof(H22C)=Sof(C23A)=Sof(H23A)=Sof(H23B)=Sof(H23C)=Sof(N2)=
 FVAR(1)
 Sof(C14A)=Sof(C16A)=Sof(H16D)=Sof(H16E)=Sof(H16F)=Sof(C17A)=Sof(H17D)=
 Sof(H17E)=Sof(H17F)=Sof(C15A)=Sof(H15D)=Sof(H15E)=Sof(H15F)=1-FVAR(2)
 Sof(C14)=Sof(C15)=Sof(H15A)=Sof(H15B)=Sof(H15C)=Sof(C16)=Sof(H16A)=Sof(H16B)=
 Sof(H16C)=Sof(C17)=Sof(H17A)=Sof(H17B)=Sof(H17C)=FVAR(2)
6.a Ternary CH refined with riding coordinates:
 C1(H1), C2(H2), C2A(H2A), C1A(H1AA)
6.b Secondary CH2 refined with riding coordinates:
 C3(H3A,H3B), C4(H4A,H4B), C5(H5A,H5B), C6(H6A,H6B), C7(H7A,H7B), C24(H24A,
 H24B), C28(H28A,H28B), C3A(H3AA,H3AB), C5A(H5AA,H5AB), C6A(H6AA,H6AB),
 C4A(H4AA,H4AB)
6.c Aromatic/amide H refined with riding coordinates:
 C10(H10), C12(H12)
6.d Idealised Me refined as rotating group:
 C15(H15A,H15B,H15C), C16(H16A,H16B,H16C), C17(H17A,H17B,H17C), C19(H19A,H19B,
 H19C), C20(H20A,H20B,H20C), C21(H21A,H21B,H21C), C22(H22A,H22B,H22C),
 C23A(H23A,H23B,H23C), C25(H25A,H25B,H25C), C26(H26A,H26B,H26C), C27(H27A,H27B,
 H27C), C29(H29A,H29B,H29C), C30(H30A,H30B,H30C), C31(H31A,H31B,H31C),
 C22A(H22D,H22E,H22F), C23(H23D,H23E,H23F), C16A(H16D,H16E,H16F), C17A(H17D,
 H17E,H17F), C15A(H15D,H15E,H15F)
;
_olex2_submission_special_instructions 'No special instructions were received'

loop_
_space_group_symop_operation_xyz
'x, y, z'
'-x, y+1/2, -z+1/2'
'-x, -y, -z'
'x, -y-1/2, z-1/2'

loop_
_atom_site_label
_atom_site_type_symbol
_atom_site_fract_x
_atom_site_fract_y
_atom_site_fract_z
_atom_site_U_iso_or_equiv
_atom_site_adp_type
_atom_site_occupancy
_atom_site_site_symmetry_order
_atom_site_calc_flag
_atom_site_refinement_flags_posn
_atom_site_refinement_flags_adp
_atom_site_refinement_flags_occupancy
_atom_site_disorder_assembly
_atom_site_disorder_group
C1 C 0.6344(4) 0.06532(19) -0.1575(4) 0.0221(10) Uani 0.757(4) 1 d . U P A 1
H1 H 0.678648 0.098930 -0.163944 0.026 Uiso 0.757(4) 1 calc R U P A 1
C2 C 0.6192(3) 0.02537(17) -0.2661(3) 0.0290(9) Uani 0.757(4) 1 d . U P A 1
H2 H 0.573464 -0.007113 -0.258489 0.035 Uiso 0.757(4) 1 calc R U P A 1
C3 C 0.5693(4) 0.0617(2) -0.3762(4) 0.0423(11) Uani 0.757(4) 1 d . U P A 1
H3A H 0.611444 0.095164 -0.386270 0.051 Uiso 0.757(4) 1 calc R U P A 1
H3B H 0.557639 0.035237 -0.446076 0.051 Uiso 0.757(4) 1 calc R U P A 1
C4 C 0.4745(4) 0.08704(19) -0.3665(4) 0.0464(13) Uani 0.757(4) 1 d . U P A 1
H4A H 0.430760 0.053360 -0.362425 0.056 Uiso 0.757(4) 1 calc R U P A 1
H4B H 0.444330 0.111130 -0.437406 0.056 Uiso 0.757(4) 1 calc R U P A 1
C5 C 0.4889(4) 0.1267(2) -0.2578(5) 0.0378(12) Uani 0.757(4) 1 d . U P A 1
H5A H 0.526455 0.162944 -0.266115 0.045 Uiso 0.757(4) 1 calc R U P A 1
H5B H 0.425746 0.140355 -0.250951 0.045 Uiso 0.757(4) 1 calc R U P A 1
C6 C 0.5408(3) 0.0928(2) -0.1479(5) 0.0272(10) Uani 0.757(4) 1 d . U P A 1
H6A H 0.498801 0.060348 -0.133219 0.033 Uiso 0.757(4) 1 calc R U P A 1
H6B H 0.554586 0.120799 -0.080194 0.033 Uiso 0.757(4) 1 calc R U P A 1
C7 C 0.62023(17) -0.01069(12) -0.0026(2) 0.0202(5) Uani 1 1 d . U . . .
H7A H 0.566416 -0.026576 -0.066495 0.024 Uiso 1 1 calc R U . . .
H7B H 0.592946 0.014660 0.048900 0.024 Uiso 1 1 calc R U . . .
C8 C 0.74692(17) -0.05164(12) 0.1714(2) 0.0178(5) Uani 1 1 d . U . . .
C9 C 0.79476(17) -0.10204(12) 0.2355(2) 0.0194(5) Uani 1 1 d . U . . .
C10 C 0.76741(19) -0.15964(12) 0.1909(2) 0.0230(5) Uani 1 1 d . U . . .
H10 H 0.798989 -0.193434 0.234034 0.028 Uiso 1 1 calc R U . . .
C11 C 0.69603(19) -0.17039(12) 0.0860(2) 0.0251(6) Uani 1 1 d . U . . .
C12 C 0.65054(18) -0.12046(12) 0.0267(2) 0.0240(6) Uani 1 1 d . U . . .
H12 H 0.601288 -0.126171 -0.044349 0.029 Uiso 1 1 calc R U . . .
C13 C 0.67408(17) -0.06225(11) 0.0668(2) 0.0193(5) Uani 1 1 d . U . . .
C14 C 0.6686(2) -0.23352(16) 0.0344(3) 0.0238(8) Uani 0.849(4) 1 d D U P B 1
C15 C 0.7358(3) -0.28224(16) 0.1025(4) 0.0350(9) Uani 0.849(4) 1 d D U P B 1
H15A H 0.714867 -0.321844 0.068066 0.052 Uiso 0.849(4) 1 calc R U P B 1
H15B H 0.734452 -0.281846 0.184639 0.052 Uiso 0.849(4) 1 calc R U P B 1
H15C H 0.801244 -0.274297 0.098572 0.052 Uiso 0.849(4) 1 calc R U P B 1
C16 C 0.5671(3) -0.2473(3) 0.0417(5) 0.0427(12) Uani 0.849(4) 1 d D U P B 1
H16A H 0.522190 -0.217796 -0.005154 0.064 Uiso 0.849(4) 1 calc R U P B 1
H16B H 0.565507 -0.245038 0.123625 0.064 Uiso 0.849(4) 1 calc R U P B 1
H16C H 0.548517 -0.287988 0.011269 0.064 Uiso 0.849(4) 1 calc R U P B 1
C17 C 0.6713(3) -0.23681(16) -0.0935(3) 0.0338(8) Uani 0.849(4) 1 d D U P B 1
H17A H 0.735718 -0.226264 -0.098230 0.051 Uiso 0.849(4) 1 calc R U P B 1
H17B H 0.624616 -0.208391 -0.140863 0.051 Uiso 0.849(4) 1 calc R U P B 1
H17C H 0.655442 -0.277865 -0.123298 0.051 Uiso 0.849(4) 1 calc R U P B 1
C18 C 0.87347(19) -0.09320(12) 0.3516(2) 0.0245(6) Uani 1 1 d . U . . .
C19 C 0.9169(2) -0.15310(13) 0.4053(3) 0.0326(7) Uani 1 1 d . U . . .
H19A H 0.866195 -0.178882 0.418986 0.049 Uiso 1 1 calc R U . . .
H19B H 0.965163 -0.145380 0.479921 0.049 Uiso 1 1 calc R U . . .
H19C H 0.947048 -0.173404 0.351298 0.049 Uiso 1 1 calc R U . . .
C20 C 0.8304(2) -0.06200(13) 0.4409(2) 0.0344(7) Uani 1 1 d . U . . .
H20A H 0.802041 -0.023357 0.408827 0.052 Uiso 1 1 calc R U . . .
H20B H 0.880981 -0.054885 0.513849 0.052 Uiso 1 1 calc R U . . .
H20C H 0.780753 -0.087853 0.456930 0.052 Uiso 1 1 calc R U . . .
C21 C 0.9559(2) -0.05487(14) 0.3319(3) 0.0338(7) Uani 1 1 d . U . . .
H21A H 0.983347 -0.075139 0.275261 0.051 Uiso 1 1 calc R U . . .
H21B H 1.005540 -0.049869 0.406425 0.051 Uiso 1 1 calc R U . . .
H21C H 0.931313 -0.015173 0.301325 0.051 Uiso 1 1 calc R U . . .
C22 C 0.7774(4) 0.0324(3) -0.3045(5) 0.0609(16) Uani 0.757(4) 1 d . U P A 1
H22A H 0.754365 0.037251 -0.389851 0.091 Uiso 0.757(4) 1 calc R U P A 1
H22B H 0.840273 0.012637 -0.283970 0.091 Uiso 0.757(4) 1 calc R U P A 1
H22C H 0.783083 0.072134 -0.266921 0.091 Uiso 0.757(4) 1 calc R U P A 1
C23A C 0.7015(6) -0.0591(4) -0.3186(8) 0.0394(18) Uani 0.757(4) 1 d . U P A 2
H23A H 0.673736 -0.049484 -0.401718 0.059 Uiso 0.757(4) 1 calc R U P A 2
H23B H 0.650770 -0.072969 -0.284867 0.059 Uiso 0.757(4) 1 calc R U P A 2
H23C H 0.749675 -0.090935 -0.310856 0.059 Uiso 0.757(4) 1 calc R U P A 2
C24 C 0.92179(19) 0.06205(13) 0.0576(3) 0.0300(6) Uani 1 1 d . U . . .
H24A H 0.959589 0.031778 0.112814 0.036 Uiso 1 1 calc R U . . .
H24B H 0.908003 0.044772 -0.022257 0.036 Uiso 1 1 calc R U . . .
C25 C 1.1148(2) 0.10888(18) 0.0408(4) 0.0511(10) Uani 1 1 d . U . . .
H25A H 1.144891 0.077329 0.096817 0.077 Uiso 1 1 calc R U . . .
H25B H 1.156470 0.144460 0.052860 0.077 Uiso 1 1 calc R U . . .
H25C H 1.104857 0.093843 -0.039359 0.077 Uiso 1 1 calc R U . . .
C26 C 1.0165(3) 0.16776(19) 0.2092(3) 0.0555(10) Uani 1 1 d . U . . .
H26A H 0.955177 0.182710 0.217510 0.083 Uiso 1 1 calc R U . . .
H26B H 1.060826 0.201675 0.214458 0.083 Uiso 1 1 calc R U . . .
H26C H 1.043883 0.138779 0.271965 0.083 Uiso 1 1 calc R U . . .
C27 C 0.9339(3) 0.18355(18) -0.0536(4) 0.0666(12) Uani 1 1 d . U . . .
H27A H 0.922644 0.164010 -0.130353 0.100 Uiso 1 1 calc R U . . .
H27B H 0.973707 0.219524 -0.051005 0.100 Uiso 1 1 calc R U . . .
H27C H 0.872372 0.195293 -0.041192 0.100 Uiso 1 1 calc R U . . .
C28 C 0.7189(2) 0.15414(13) 0.1457(3) 0.0316(7) Uani 1 1 d . U . . .
H28A H 0.759488 0.189730 0.142936 0.038 Uiso 1 1 calc R U . . .
H28B H 0.656874 0.160160 0.085665 0.038 Uiso 1 1 calc R U . . .
C29 C 0.6016(2) 0.09450(15) 0.2915(3) 0.0361(7) Uani 1 1 d . U . . .
H29A H 0.543547 0.104060 0.228780 0.054 Uiso 1 1 calc R U . . .
H29B H 0.586957 0.095225 0.367278 0.054 Uiso 1 1 calc R U . . .
H29C H 0.624564 0.054261 0.278141 0.054 Uiso 1 1 calc R U . . .
C30 C 0.6538(2) 0.22658(15) 0.3289(3) 0.0438(8) Uani 1 1 d . U . . .
H30A H 0.700724 0.257691 0.324751 0.066 Uiso 1 1 calc R U . . .
H30B H 0.646306 0.225313 0.408462 0.066 Uiso 1 1 calc R U . . .
H30C H 0.591952 0.236104 0.272940 0.066 Uiso 1 1 calc R U . . .
C31 C 0.8092(2) 0.13216(15) 0.4056(3) 0.0395(8) Uani 1 1 d . U . . .
H31A H 0.829337 0.091327 0.391249 0.059 Uiso 1 1 calc R U . . .
H31B H 0.798235 0.133859 0.483382 0.059 Uiso 1 1 calc R U . . .
H31C H 0.859456 0.161027 0.402009 0.059 Uiso 1 1 calc R U . . .
N1 N 0.68358(15) 0.02713(11) -0.0540(2) 0.0234(5) Uani 1 1 d . U . . .
N2 N 0.7095(3) -0.0046(2) -0.2640(5) 0.0368(12) Uani 0.757(4) 1 d . U P A 1
O1 O 0.76729(13) 0.00494(8) 0.20873(16) 0.0224(4) Uani 1 1 d . U . . .
Si1 Si 0.69641(5) 0.15164(4) 0.29197(7) 0.02521(17) Uani 1 1 d . U . . .
Si2 Si 0.99666(6) 0.12987(4) 0.06382(8) 0.02924(18) Uani 1 1 d . U . . .
In1 In 0.78733(2) 0.07536(2) 0.09861(2) 0.02295(5) Uani 1 1 d . . . . .
C22A C 0.8367(9) 0.0132(6) -0.2878(12) 0.028(3) Uani 0.243(4) 1 d . U P A 2
H22D H 0.877301 -0.022780 -0.278820 0.043 Uiso 0.243(4) 1 calc R U P A 2
H22E H 0.872304 0.045839 -0.238797 0.043 Uiso 0.243(4) 1 calc R U P A 2
H22F H 0.818066 0.025944 -0.370121 0.043 Uiso 0.243(4) 1 calc R U P A 2
C2A C 0.6899(8) 0.0529(5) -0.2533(9) 0.022(2) Uani 0.243(4) 1 d . U P A 2
H2A H 0.732982 0.087295 -0.218366 0.026 Uiso 0.243(4) 1 calc R U P A 2
C3A C 0.6325(12) 0.0714(8) -0.3782(11) 0.043(4) Uani 0.243(4) 1 d . U P A 2
H3AA H 0.676735 0.079206 -0.426654 0.052 Uiso 0.243(4) 1 calc R U P A 2
H3AB H 0.588529 0.038308 -0.415177 0.052 Uiso 0.243(4) 1 calc R U P A 2
N2A N 0.7504(8) -0.0008(6) -0.2512(12) 0.019(2) Uani 0.243(4) 1 d . U P A 2
C5A C 0.5143(14) 0.1235(9) -0.2938(14) 0.046(4) Uani 0.243(4) 1 d . U P A 2
H5AA H 0.460352 0.095791 -0.328564 0.055 Uiso 0.243(4) 1 calc R U P A 2
H5AB H 0.487153 0.163709 -0.285617 0.055 Uiso 0.243(4) 1 calc R U P A 2
C6A C 0.5710(11) 0.0996(8) -0.1696(13) 0.026(3) Uani 0.243(4) 1 d . U P A 2
H6AA H 0.617078 0.130792 -0.128696 0.031 Uiso 0.243(4) 1 calc R U P A 2
H6AB H 0.525665 0.091832 -0.122409 0.031 Uiso 0.243(4) 1 calc R U P A 2
C1A C 0.6245(10) 0.0422(7) -0.1792(13) 0.019(3) Uani 0.243(4) 1 d . U P A 2
H1AA H 0.578582 0.008843 -0.212299 0.023 Uiso 0.243(4) 1 calc R U P A 2
C4A C 0.5753(13) 0.1279(8) -0.3710(12) 0.058(4) Uani 0.243(4) 1 d . U P A 2
H4AA H 0.620604 0.161786 -0.344235 0.070 Uiso 0.243(4) 1 calc R U P A 2
H4AB H 0.534958 0.137927 -0.450795 0.070 Uiso 0.243(4) 1 calc R U P A 2
C23 C 0.676(2) -0.0644(13) -0.344(3) 0.047(6) Uani 0.243(4) 1 d . U P A 1
H23D H 0.654553 -0.095367 -0.298108 0.070 Uiso 0.243(4) 1 calc R U P A 1
H23E H 0.730013 -0.079968 -0.369926 0.070 Uiso 0.243(4) 1 calc R U P A 1
H23F H 0.623105 -0.053973 -0.412955 0.070 Uiso 0.243(4) 1 calc R U P A 1
C14A C 0.6527(12) -0.2398(9) 0.0764(14) 0.028(3) Uani 0.151(4) 1 d D U P B 2
C16A C 0.5548(16) -0.2423(17) -0.015(2) 0.044(7) Uani 0.151(4) 1 d D U P B 2
H16D H 0.559946 -0.225113 -0.088817 0.066 Uiso 0.151(4) 1 calc R U P B 2
H16E H 0.508265 -0.219012 0.013501 0.066 Uiso 0.151(4) 1 calc R U P B 2
H16F H 0.533543 -0.284353 -0.027131 0.066 Uiso 0.151(4) 1 calc R U P B 2
C17A C 0.7306(14) -0.2725(9) 0.036(2) 0.031(4) Uani 0.151(4) 1 d D U P B 2
H17D H 0.717070 -0.315895 0.031002 0.047 Uiso 0.151(4) 1 calc R U P B 2
H17E H 0.793004 -0.265346 0.093082 0.047 Uiso 0.151(4) 1 calc R U P B 2
H17F H 0.731772 -0.257230 -0.040771 0.047 Uiso 0.151(4) 1 calc R U P B 2
C15A C 0.6430(16) -0.2736(8) 0.1852(15) 0.0338(8) Uani 0.151(4) 1 d D U P B 2
H15D H 0.626477 -0.315853 0.164877 0.051 Uiso 0.151(4) 1 calc R U P B 2
H15E H 0.592401 -0.254842 0.213376 0.051 Uiso 0.151(4) 1 calc R U P B 2
H15F H 0.703928 -0.271673 0.246850 0.051 Uiso 0.151(4) 1 calc R U P B 2
H1A H 0.717(2) 0.0027(13) -0.076(2) 0.024(8) Uiso 1 1 d . . . . .

loop_
_atom_site_aniso_label
_atom_site_aniso_U_11
_atom_site_aniso_U_22
_atom_site_aniso_U_33
_atom_site_aniso_U_23
_atom_site_aniso_U_13
_atom_site_aniso_U_12
C1 0.030(2) 0.012(2) 0.025(2) 0.0022(17) 0.0079(16) 0.0003(18)
C2 0.042(2) 0.0227(19) 0.0257(19) 0.0012(15) 0.0152(17) -0.0039(16)
C3 0.074(3) 0.027(2) 0.025(2) 0.0031(16) 0.011(2) -0.011(2)
C4 0.066(3) 0.021(2) 0.037(2) 0.0090(18) -0.011(2) -0.003(2)
C5 0.042(3) 0.024(2) 0.039(3) 0.006(2) -0.002(2) 0.004(2)
C6 0.025(2) 0.024(2) 0.031(3) 0.0006(18) 0.0038(18) 0.0081(18)
C7 0.0142(11) 0.0227(13) 0.0235(13) 0.0014(11) 0.0050(10) 0.0012(10)
C8 0.0183(11) 0.0182(12) 0.0190(12) -0.0028(10) 0.0083(10) -0.0023(9)
C9 0.0195(12) 0.0202(12) 0.0198(12) -0.0028(10) 0.0074(10) -0.0008(10)
C10 0.0247(13) 0.0191(13) 0.0246(14) -0.0008(11) 0.0058(11) 0.0019(10)
C11 0.0250(13) 0.0211(13) 0.0274(14) -0.0055(11) 0.0041(11) -0.0020(11)
C12 0.0196(12) 0.0259(14) 0.0230(14) -0.0061(11) 0.0002(10) -0.0018(10)
C13 0.0164(11) 0.0198(13) 0.0229(13) 0.0005(10) 0.0073(10) 0.0014(9)
C14 0.0321(18) 0.0178(16) 0.0218(18) -0.0031(14) 0.0081(14) -0.0056(14)
C15 0.063(3) 0.0147(17) 0.027(2) 0.0010(16) 0.0115(19) 0.0029(16)
C16 0.044(3) 0.029(2) 0.060(3) -0.017(3) 0.022(2) -0.017(2)
C17 0.054(2) 0.0212(17) 0.0257(17) -0.0068(14) 0.0102(16) -0.0040(16)
C18 0.0274(13) 0.0212(13) 0.0213(13) -0.0004(11) 0.0009(11) -0.0014(11)
C19 0.0355(16) 0.0266(15) 0.0277(15) 0.0039(12) -0.0044(13) 0.0007(12)
C20 0.0527(19) 0.0262(16) 0.0222(14) -0.0027(12) 0.0068(13) -0.0002(13)
C21 0.0262(14) 0.0342(17) 0.0329(16) 0.0035(13) -0.0051(12) -0.0068(12)
C22 0.069(4) 0.066(4) 0.068(4) -0.010(3) 0.052(3) -0.014(3)
C23A 0.040(4) 0.049(4) 0.029(3) -0.015(2) 0.009(3) -0.004(3)
C24 0.0222(13) 0.0261(16) 0.0450(17) 0.0028(13) 0.0149(12) 0.0008(11)
C25 0.0313(17) 0.061(2) 0.070(3) -0.011(2) 0.0283(17) -0.0156(16)
C26 0.043(2) 0.066(3) 0.059(2) -0.023(2) 0.0168(18) -0.0133(19)
C27 0.079(3) 0.042(2) 0.081(3) 0.026(2) 0.027(2) 0.005(2)
C28 0.0369(16) 0.0214(14) 0.0390(17) 0.0056(13) 0.0148(14) 0.0089(12)
C29 0.0318(15) 0.0420(18) 0.0358(17) -0.0054(14) 0.0116(13) -0.0076(13)
C30 0.0399(18) 0.0367(18) 0.056(2) -0.0133(17) 0.0154(16) 0.0058(15)
C31 0.0332(16) 0.0357(18) 0.0409(18) -0.0003(15) -0.0041(14) 0.0012(14)
N1 0.0173(10) 0.0297(13) 0.0266(12) 0.0071(10) 0.0116(9) 0.0079(9)
N2 0.047(3) 0.035(2) 0.040(3) -0.0051(18) 0.031(3) -0.006(2)
O1 0.0275(10) 0.0166(9) 0.0225(9) -0.0021(7) 0.0061(8) -0.0029(7)
Si1 0.0211(4) 0.0250(4) 0.0285(4) -0.0026(3) 0.0052(3) 0.0021(3)
Si2 0.0251(4) 0.0292(4) 0.0364(5) 0.0008(4) 0.0134(3) -0.0063(3)
In1 0.01944(8) 0.01897(9) 0.03312(10) 0.00207(9) 0.01178(7) 0.00050(8)
C22A 0.029(6) 0.037(7) 0.026(6) -0.005(5) 0.018(5) -0.004(5)
C2A 0.022(5) 0.028(5) 0.017(4) 0.002(4) 0.008(4) 0.005(4)
C3A 0.059(8) 0.051(8) 0.019(5) 0.010(6) 0.010(5) 0.035(7)
N2A 0.020(5) 0.024(5) 0.017(5) -0.002(4) 0.012(5) 0.003(4)
C5A 0.055(9) 0.058(9) 0.022(7) 0.006(6) 0.006(5) 0.048(7)
C6A 0.029(7) 0.035(7) 0.018(5) -0.001(5) 0.011(5) 0.014(6)
C1A 0.015(5) 0.022(6) 0.023(5) -0.002(5) 0.009(4) 0.007(5)
C4A 0.084(9) 0.064(9) 0.026(6) 0.019(6) 0.014(6) 0.051(7)
C23 0.049(15) 0.029(8) 0.065(17) -0.015(8) 0.019(12) 0.011(7)
C14A 0.030(8) 0.024(6) 0.027(8) -0.003(6) 0.005(6) -0.002(5)
C16A 0.033(8) 0.043(14) 0.045(12) -0.017(14) -0.007(9) 0.002(8)
C17A 0.040(9) 0.022(8) 0.032(11) -0.001(9) 0.011(8) 0.000(7)
C15A 0.054(2) 0.0212(17) 0.0257(17) -0.0068(14) 0.0102(16) -0.0040(16)

loop_
_atom_type_symbol
_atom_type_description
_atom_type_scat_dispersion_real
_atom_type_scat_dispersion_imag
_atom_type_scat_source
C C 0.0033 0.0016 'International Tables Vol C Tables 4.2.6.8 and 6.1.1.4'
H H 0.0000 0.0000 'International Tables Vol C Tables 4.2.6.8 and 6.1.1.4'
In In -0.7276 1.3100 'International Tables Vol C Tables 4.2.6.8 and 6.1.1.4'
N N 0.0061 0.0033 'International Tables Vol C Tables 4.2.6.8 and 6.1.1.4'
O O 0.0106 0.0060 'International Tables Vol C Tables 4.2.6.8 and 6.1.1.4'
Si Si 0.0817 0.0704 'International Tables Vol C Tables 4.2.6.8 and 6.1.1.4'

loop_
_geom_angle_atom_site_label_1
_geom_angle_atom_site_label_2
_geom_angle_atom_site_label_3
_geom_angle
_geom_angle_site_symmetry_1
_geom_angle_site_symmetry_3
_geom_angle_publ_flag
C2 C1 H1 108.2 . . ?
C6 C1 H1 108.2 . . ?
C6 C1 C2 111.9(4) . . ?
N1 C1 H1 108.2 . . ?
N1 C1 C2 106.8(3) . . ?
N1 C1 C6 113.4(4) . . ?
C1 C2 H2 106.6 . . ?
C1 C2 C3 109.8(3) . . ?
C3 C2 H2 106.6 . . ?
N2 C2 C1 109.3(4) . . ?
N2 C2 H2 106.6 . . ?
N2 C2 C3 117.4(4) . . ?
C2 C3 H3A 109.5 . . ?
C2 C3 H3B 109.5 . . ?
H3A C3 H3B 108.1 . . ?
C4 C3 C2 110.6(4) . . ?
C4 C3 H3A 109.5 . . ?
C4 C3 H3B 109.5 . . ?
C3 C4 H4A 109.4 . . ?
C3 C4 H4B 109.4 . . ?
C3 C4 C5 111.3(4) . . ?
H4A C4 H4B 108.0 . . ?
C5 C4 H4A 109.4 . . ?
C5 C4 H4B 109.4 . . ?
C4 C5 H5A 109.4 . . ?
C4 C5 H5B 109.4 . . ?
H5A C5 H5B 108.0 . . ?
C6 C5 C4 111.2(4) . . ?
C6 C5 H5A 109.4 . . ?
C6 C5 H5B 109.4 . . ?
C1 C6 H6A 109.2 . . ?
C1 C6 H6B 109.2 . . ?
C5 C6 C1 112.1(4) . . ?
C5 C6 H6A 109.2 . . ?
C5 C6 H6B 109.2 . . ?
H6A C6 H6B 107.9 . . ?
H7A C7 H7B 108.0 . . ?
C13 C7 H7A 109.3 . . ?
C13 C7 H7B 109.3 . . ?
N1 C7 H7A 109.3 . . ?
N1 C7 H7B 109.3 . . ?
N1 C7 C13 111.49(19) . . ?
C13 C8 C9 118.5(2) . . ?
O1 C8 C9 122.0(2) . . ?
O1 C8 C13 119.5(2) . . ?
C8 C9 C18 120.7(2) . . ?
C10 C9 C8 118.1(2) . . ?
C10 C9 C18 121.2(2) . . ?
C9 C10 H10 118.2 . . ?
C9 C10 C11 123.7(3) . . ?
C11 C10 H10 118.2 . . ?
C10 C11 C14 123.8(3) . . ?
C10 C11 C14A 113.2(6) . . ?
C12 C11 C10 116.7(2) . . ?
C12 C11 C14 119.5(2) . . ?
C12 C11 C14A 126.3(6) . . ?
C11 C12 H12 118.8 . . ?
C11 C12 C13 122.3(2) . . ?
C13 C12 H12 118.8 . . ?
C8 C13 C7 120.5(2) . . ?
C12 C13 C7 118.7(2) . . ?
C12 C13 C8 120.8(2) . . ?
C15 C14 C11 112.1(3) . . ?
C15 C14 C16 108.2(4) . . ?
C15 C14 C17 107.6(3) . . ?
C16 C14 C11 107.9(3) . . ?
C16 C14 C17 109.7(3) . . ?
C17 C14 C11 111.3(3) . . ?
C14 C15 H15A 109.5 . . ?
C14 C15 H15B 109.5 . . ?
C14 C15 H15C 109.5 . . ?
H15A C15 H15B 109.5 . . ?
H15A C15 H15C 109.5 . . ?
H15B C15 H15C 109.5 . . ?
C14 C16 H16A 109.5 . . ?
C14 C16 H16B 109.5 . . ?
C14 C16 H16C 109.5 . . ?
H16A C16 H16B 109.5 . . ?
H16A C16 H16C 109.5 . . ?
H16B C16 H16C 109.5 . . ?
C14 C17 H17A 109.5 . . ?
C14 C17 H17B 109.5 . . ?
C14 C17 H17C 109.5 . . ?
H17A C17 H17B 109.5 . . ?
H17A C17 H17C 109.5 . . ?
H17B C17 H17C 109.5 . . ?
C19 C18 C9 112.3(2) . . ?
C19 C18 C20 107.6(2) . . ?
C19 C18 C21 107.1(2) . . ?
C20 C18 C9 109.4(2) . . ?
C20 C18 C21 109.9(2) . . ?
C21 C18 C9 110.5(2) . . ?
C18 C19 H19A 109.5 . . ?
C18 C19 H19B 109.5 . . ?
C18 C19 H19C 109.5 . . ?
H19A C19 H19B 109.5 . . ?
H19A C19 H19C 109.5 . . ?
H19B C19 H19C 109.5 . . ?
C18 C20 H20A 109.5 . . ?
C18 C20 H20B 109.5 . . ?
C18 C20 H20C 109.5 . . ?
H20A C20 H20B 109.5 . . ?
H20A C20 H20C 109.5 . . ?
H20B C20 H20C 109.5 . . ?
C18 C21 H21A 109.5 . . ?
C18 C21 H21B 109.5 . . ?
C18 C21 H21C 109.5 . . ?
H21A C21 H21B 109.5 . . ?
H21A C21 H21C 109.5 . . ?
H21B C21 H21C 109.5 . . ?
H22A C22 H22B 109.5 . . ?
H22A C22 H22C 109.5 . . ?
H22B C22 H22C 109.5 . . ?
N2 C22 H22A 109.5 . . ?
N2 C22 H22B 109.5 . . ?
N2 C22 H22C 109.5 . . ?
H23A C23A H23B 109.5 . . ?
H23A C23A H23C 109.5 . . ?
H23B C23A H23C 109.5 . . ?
N2A C23A H23A 109.5 . . ?
N2A C23A H23B 109.5 . . ?
N2A C23A H23C 109.5 . . ?
H24A C24 H24B 107.4 . . ?
Si2 C24 H24A 108.3 . . ?
Si2 C24 H24B 108.3 . . ?
Si2 C24 In1 116.08(14) . . ?
In1 C24 H24A 108.3 . . ?
In1 C24 H24B 108.3 . . ?
H25A C25 H25B 109.5 . . ?
H25A C25 H25C 109.5 . . ?
H25B C25 H25C 109.5 . . ?
Si2 C25 H25A 109.5 . . ?
Si2 C25 H25B 109.5 . . ?
Si2 C25 H25C 109.5 . . ?
H26A C26 H26B 109.5 . . ?
H26A C26 H26C 109.5 . . ?
H26B C26 H26C 109.5 . . ?
Si2 C26 H26A 109.5 . . ?
Si2 C26 H26B 109.5 . . ?
Si2 C26 H26C 109.5 . . ?
H27A C27 H27B 109.5 . . ?
H27A C27 H27C 109.5 . . ?
H27B C27 H27C 109.5 . . ?
Si2 C27 H27A 109.5 . . ?
Si2 C27 H27B 109.5 . . ?
Si2 C27 H27C 109.5 . . ?
H28A C28 H28B 107.4 . . ?
Si1 C28 H28A 108.4 . . ?
Si1 C28 H28B 108.4 . . ?
Si1 C28 In1 115.57(14) . . ?
In1 C28 H28A 108.4 . . ?
In1 C28 H28B 108.4 . . ?
H29A C29 H29B 109.5 . . ?
H29A C29 H29C 109.5 . . ?
H29B C29 H29C 109.5 . . ?
Si1 C29 H29A 109.5 . . ?
Si1 C29 H29B 109.5 . . ?
Si1 C29 H29C 109.5 . . ?
H30A C30 H30B 109.5 . . ?
H30A C30 H30C 109.5 . . ?
H30B C30 H30C 109.5 . . ?
Si1 C30 H30A 109.5 . . ?
Si1 C30 H30B 109.5 . . ?
Si1 C30 H30C 109.5 . . ?
H31A C31 H31B 109.5 . . ?
H31A C31 H31C 109.5 . . ?
H31B C31 H31C 109.5 . . ?
Si1 C31 H31A 109.5 . . ?
Si1 C31 H31B 109.5 . . ?
Si1 C31 H31C 109.5 . . ?
C1 N1 In1 116.5(2) . . ?
C1 N1 H1A 107(2) . . ?
C7 N1 C1 116.4(3) . . ?
C7 N1 In1 106.56(16) . . ?
C7 N1 C1A 106.0(6) . . ?
C7 N1 H1A 105(2) . . ?
In1 N1 H1A 104(2) . . ?
C1A N1 In1 137.6(6) . . ?
C1A N1 H1A 93(2) . . ?
C2 N2 C23 103.8(11) . . ?
C22 N2 C2 114.9(5) . . ?
C22 N2 C23 112.6(13) . . ?
C8 O1 In1 123.07(15) . . ?
C28 Si1 C29 109.79(14) . . ?
C28 Si1 C30 110.46(15) . . ?
C28 Si1 C31 109.69(15) . . ?
C30 Si1 C29 108.14(15) . . ?
C31 Si1 C29 110.15(15) . . ?
C31 Si1 C30 108.59(16) . . ?
C24 Si2 C25 110.24(15) . . ?
C24 Si2 C26 109.94(16) . . ?
C24 Si2 C27 109.23(17) . . ?
C26 Si2 C25 109.55(17) . . ?
C27 Si2 C25 109.09(19) . . ?
C27 Si2 C26 108.8(2) . . ?
C24 In1 N1 101.35(10) . . ?
C28 In1 C24 132.76(11) . . ?
C28 In1 N1 109.60(10) . . ?
O1 In1 C24 109.14(9) . . ?
O1 In1 C28 106.61(9) . . ?
O1 In1 N1 88.34(7) . . ?
H22D C22A H22E 109.5 . . ?
H22D C22A H22F 109.5 . . ?
H22E C22A H22F 109.5 . . ?
N2A C22A H22D 109.5 . . ?
N2A C22A H22E 109.5 . . ?
N2A C22A H22F 109.5 . . ?
C3A C2A H2A 107.8 . . ?
N2A C2A H2A 107.8 . . ?
N2A C2A C3A 113.0(10) . . ?
N2A C2A C1A 109.8(10) . . ?
C1A C2A H2A 107.8 . . ?
C1A C2A C3A 110.4(10) . . ?
C2A C3A H3AA 109.9 . . ?
C2A C3A H3AB 109.9 . . ?
H3AA C3A H3AB 108.3 . . ?
C4A C3A C2A 108.9(11) . . ?
C4A C3A H3AA 109.9 . . ?
C4A C3A H3AB 109.9 . . ?
C22A N2A C23A 108.9(10) . . ?
C22A N2A C2A 112.2(11) . . ?
C2A N2A C23A 118.0(10) . . ?
H5AA C5A H5AB 108.0 . . ?
C6A C5A H5AA 109.3 . . ?
C6A C5A H5AB 109.3 . . ?
C4A C5A H5AA 109.3 . . ?
C4A C5A H5AB 109.3 . . ?
C4A C5A C6A 111.4(13) . . ?
C5A C6A H6AA 109.4 . . ?
C5A C6A H6AB 109.4 . . ?
H6AA C6A H6AB 108.0 . . ?
C1A C6A C5A 111.1(12) . . ?
C1A C6A H6AA 109.4 . . ?
C1A C6A H6AB 109.4 . . ?
N1 C1A H1AA 110.6 . . ?
C2A C1A N1 109.4(10) . . ?
C2A C1A C6A 109.8(13) . . ?
C2A C1A H1AA 110.6 . . ?
C6A C1A N1 105.8(10) . . ?
C6A C1A H1AA 110.6 . . ?
C3A C4A H4AA 108.6 . . ?
C3A C4A H4AB 108.6 . . ?
C5A C4A C3A 114.8(14) . . ?
C5A C4A H4AA 108.6 . . ?
C5A C4A H4AB 108.6 . . ?
H4AA C4A H4AB 107.5 . . ?
N2 C23 H23D 109.5 . . ?
N2 C23 H23E 109.5 . . ?
N2 C23 H23F 109.5 . . ?
H23D C23 H23E 109.5 . . ?
H23D C23 H23F 109.5 . . ?
H23E C23 H23F 109.5 . . ?
C16A C14A C11 110.1(18) . . ?
C16A C14A C15A 107.1(19) . . ?
C17A C14A C11 99.3(13) . . ?
C17A C14A C16A 113(2) . . ?
C17A C14A C15A 106.2(16) . . ?
C15A C14A C11 121.2(14) . . ?
C14A C16A H16D 109.5 . . ?
C14A C16A H16E 109.5 . . ?
C14A C16A H16F 109.5 . . ?
H16D C16A H16E 109.5 . . ?
H16D C16A H16F 109.5 . . ?
H16E C16A H16F 109.5 . . ?
C14A C17A H17D 109.5 . . ?
C14A C17A H17E 109.5 . . ?
C14A C17A H17F 109.5 . . ?
H17D C17A H17E 109.5 . . ?
H17D C17A H17F 109.5 . . ?
H17E C17A H17F 109.5 . . ?
C14A C15A H15D 109.5 . . ?
C14A C15A H15E 109.5 . . ?
C14A C15A H15F 109.5 . . ?
H15D C15A H15E 109.5 . . ?
H15D C15A H15F 109.5 . . ?
H15E C15A H15F 109.5 . . ?

loop_
_geom_bond_atom_site_label_1
_geom_bond_atom_site_label_2
_geom_bond_distance
_geom_bond_site_symmetry_2
_geom_bond_publ_flag
C1 H1 1.0000 . ?
C1 C2 1.527(6) . ?
C1 C6 1.522(6) . ?
C1 N1 1.499(5) . ?
C2 H2 1.0000 . ?
C2 C3 1.534(6) . ?
C2 N2 1.464(6) . ?
C3 H3A 0.9900 . ?
C3 H3B 0.9900 . ?
C3 C4 1.520(7) . ?
C4 H4A 0.9900 . ?
C4 H4B 0.9900 . ?
C4 C5 1.527(7) . ?
C5 H5A 0.9900 . ?
C5 H5B 0.9900 . ?
C5 C6 1.512(7) . ?
C6 H6A 0.9900 . ?
C6 H6B 0.9900 . ?
C7 H7A 0.9900 . ?
C7 H7B 0.9900 . ?
C7 C13 1.496(3) . ?
C7 N1 1.494(3) . ?
C8 C9 1.419(4) . ?
C8 C13 1.409(3) . ?
C8 O1 1.335(3) . ?
C9 C10 1.396(4) . ?
C9 C18 1.539(4) . ?
C10 H10 0.9500 . ?
C10 C11 1.401(4) . ?
C11 C12 1.378(4) . ?
C11 C14 1.534(4) . ?
C11 C14A 1.65(2) . ?
C12 H12 0.9500 . ?
C12 C13 1.384(4) . ?
C14 C15 1.527(4) . ?
C14 C16 1.531(4) . ?
C14 C17 1.531(4) . ?
C15 H15A 0.9800 . ?
C15 H15B 0.9800 . ?
C15 H15C 0.9800 . ?
C16 H16A 0.9800 . ?
C16 H16B 0.9800 . ?
C16 H16C 0.9800 . ?
C17 H17A 0.9800 . ?
C17 H17B 0.9800 . ?
C17 H17C 0.9800 . ?
C18 C19 1.530(4) . ?
C18 C20 1.536(4) . ?
C18 C21 1.537(4) . ?
C19 H19A 0.9800 . ?
C19 H19B 0.9800 . ?
C19 H19C 0.9800 . ?
C20 H20A 0.9800 . ?
C20 H20B 0.9800 . ?
C20 H20C 0.9800 . ?
C21 H21A 0.9800 . ?
C21 H21B 0.9800 . ?
C21 H21C 0.9800 . ?
C22 H22A 0.9800 . ?
C22 H22B 0.9800 . ?
C22 H22C 0.9800 . ?
C22 N2 1.463(6) . ?
C23A H23A 0.9800 . ?
C23A H23B 0.9800 . ?
C23A H23C 0.9800 . ?
C23A N2A 1.580(15) . ?
C24 H24A 0.9900 . ?
C24 H24B 0.9900 . ?
C24 Si2 1.844(3) . ?
C24 In1 2.159(3) . ?
C25 H25A 0.9800 . ?
C25 H25B 0.9800 . ?
C25 H25C 0.9800 . ?
C25 Si2 1.868(3) . ?
C26 H26A 0.9800 . ?
C26 H26B 0.9800 . ?
C26 H26C 0.9800 . ?
C26 Si2 1.868(4) . ?
C27 H27A 0.9800 . ?
C27 H27B 0.9800 . ?
C27 H27C 0.9800 . ?
C27 Si2 1.866(4) . ?
C28 H28A 0.9900 . ?
C28 H28B 0.9900 . ?
C28 Si1 1.854(3) . ?
C28 In1 2.157(3) . ?
C29 H29A 0.9800 . ?
C29 H29B 0.9800 . ?
C29 H29C 0.9800 . ?
C29 Si1 1.869(3) . ?
C30 H30A 0.9800 . ?
C30 H30B 0.9800 . ?
C30 H30C 0.9800 . ?
C30 Si1 1.866(3) . ?
C31 H31A 0.9800 . ?
C31 H31B 0.9800 . ?
C31 H31C 0.9800 . ?
C31 Si1 1.860(3) . ?
N1 In1 2.275(2) . ?
N1 C1A 1.532(15) . ?
N1 H1A 0.82(3) . ?
N2 C23 1.62(2) . ?
O1 In1 2.1064(18) . ?
C22A H22D 0.9800 . ?
C22A H22E 0.9800 . ?
C22A H22F 0.9800 . ?
C22A N2A 1.469(15) . ?
C2A H2A 1.0000 . ?
C2A C3A 1.540(16) . ?
C2A N2A 1.474(17) . ?
C2A C1A 1.481(18) . ?
C3A H3AA 0.9900 . ?
C3A H3AB 0.9900 . ?
C3A C4A 1.519(18) . ?
C5A H5AA 0.9900 . ?
C5A H5AB 0.9900 . ?
C5A C6A 1.57(2) . ?
C5A C4A 1.44(2) . ?
C6A H6AA 0.9900 . ?
C6A H6AB 0.9900 . ?
C6A C1A 1.510(19) . ?
C1A H1AA 1.0000 . ?
C4A H4AA 0.9900 . ?
C4A H4AB 0.9900 . ?
C23 H23D 0.9800 . ?
C23 H23E 0.9800 . ?
C23 H23F 0.9800 . ?
C14A C16A 1.528(8) . ?
C14A C17A 1.526(8) . ?
C14A C15A 1.532(8) . ?
C16A H16D 0.9800 . ?
C16A H16E 0.9800 . ?
C16A H16F 0.9800 . ?
C17A H17D 0.9800 . ?
C17A H17E 0.9800 . ?
C17A H17F 0.9800 . ?
C15A H15D 0.9800 . ?
C15A H15E 0.9800 . ?
C15A H15F 0.9800 . ?

loop_
_geom_torsion_atom_site_label_1
_geom_torsion_atom_site_label_2
_geom_torsion_atom_site_label_3
_geom_torsion_atom_site_label_4
_geom_torsion
_geom_torsion_site_symmetry_1
_geom_torsion_site_symmetry_2
_geom_torsion_site_symmetry_3
_geom_torsion_site_symmetry_4
_geom_torsion_publ_flag
C1 C2 C3 C4 -57.3(5) . . . . ?
C1 C2 N2 C22 -80.6(5) . . . . ?
C1 C2 N2 C23 156.0(14) . . . . ?
C2 C1 C6 C5 -54.5(5) . . . . ?
C2 C1 N1 C7 -85.3(4) . . . . ?
C2 C1 N1 In1 147.6(3) . . . . ?
C2 C3 C4 C5 57.6(5) . . . . ?
C3 C2 N2 C22 45.2(6) . . . . ?
C3 C2 N2 C23 -78.2(14) . . . . ?
C3 C4 C5 C6 -55.3(5) . . . . ?
C4 C5 C6 C1 53.5(6) . . . . ?
C6 C1 C2 C3 55.7(5) . . . . ?
C6 C1 C2 N2 -174.2(4) . . . . ?
C6 C1 N1 C7 38.3(5) . . . . ?
C6 C1 N1 In1 -88.8(4) . . . . ?
C7 N1 C1A C2A -153.2(8) . . . . ?
C7 N1 C1A C6A 88.7(11) . . . . ?
C8 C9 C10 C11 0.5(4) . . . . ?
C8 C9 C18 C19 -179.0(2) . . . . ?
C8 C9 C18 C20 61.6(3) . . . . ?
C8 C9 C18 C21 -59.4(3) . . . . ?
C9 C8 C13 C7 178.8(2) . . . . ?
C9 C8 C13 C12 -0.9(4) . . . . ?
C9 C8 O1 In1 134.1(2) . . . . ?
C9 C10 C11 C12 -1.1(4) . . . . ?
C9 C10 C11 C14 177.6(3) . . . . ?
C9 C10 C11 C14A -160.4(6) . . . . ?
C10 C9 C18 C19 1.8(4) . . . . ?
C10 C9 C18 C20 -117.6(3) . . . . ?
C10 C9 C18 C21 121.4(3) . . . . ?
C10 C11 C12 C13 0.7(4) . . . . ?
C10 C11 C14 C15 -6.8(4) . . . . ?
C10 C11 C14 C16 112.2(4) . . . . ?
C10 C11 C14 C17 -127.3(3) . . . . ?
C10 C11 C14A C16A 160.1(15) . . . . ?
C10 C11 C14A C17A -81.4(12) . . . . ?
C10 C11 C14A C15A 34.1(16) . . . . ?
C11 C12 C13 C7 -179.3(2) . . . . ?
C11 C12 C13 C8 0.3(4) . . . . ?
C12 C11 C14 C15 171.8(3) . . . . ?
C12 C11 C14 C16 -69.2(4) . . . . ?
C12 C11 C14 C17 51.2(4) . . . . ?
C12 C11 C14A C16A 3.2(19) . . . . ?
C12 C11 C14A C17A 121.7(11) . . . . ?
C12 C11 C14A C15A -122.8(13) . . . . ?
C13 C7 N1 C1 158.7(3) . . . . ?
C13 C7 N1 In1 -69.4(2) . . . . ?
C13 C7 N1 C1A 138.1(6) . . . . ?
C13 C8 C9 C10 0.5(3) . . . . ?
C13 C8 C9 C18 -178.8(2) . . . . ?
C13 C8 O1 In1 -47.6(3) . . . . ?
C14 C11 C12 C13 -178.0(3) . . . . ?
C18 C9 C10 C11 179.7(2) . . . . ?
N1 C1 C2 C3 -179.7(3) . . . . ?
N1 C1 C2 N2 -49.6(5) . . . . ?
N1 C1 C6 C5 -175.2(4) . . . . ?
N1 C7 C13 C8 66.7(3) . . . . ?
N1 C7 C13 C12 -113.6(3) . . . . ?
N2 C2 C3 C4 177.1(4) . . . . ?
O1 C8 C9 C10 178.8(2) . . . . ?
O1 C8 C9 C18 -0.5(4) . . . . ?
O1 C8 C13 C7 0.4(3) . . . . ?
O1 C8 C13 C12 -179.2(2) . . . . ?
In1 C24 Si2 C25 174.38(17) . . . . ?
In1 C24 Si2 C26 53.5(2) . . . . ?
In1 C24 Si2 C27 -65.8(2) . . . . ?
In1 C28 Si1 C29 -69.1(2) . . . . ?
In1 C28 Si1 C30 171.77(16) . . . . ?
In1 C28 Si1 C31 52.1(2) . . . . ?
In1 N1 C1A C2A 67.9(12) . . . . ?
In1 N1 C1A C6A -50.2(14) . . . . ?
C2A C3A C4A C5A -54(2) . . . . ?
C3A C2A N2A C23A -52.0(16) . . . . ?
C3A C2A N2A C22A 75.8(15) . . . . ?
C3A C2A C1A N1 -177.1(10) . . . . ?
C3A C2A C1A C6A -61.5(15) . . . . ?
N2A C2A C3A C4A -178.2(13) . . . . ?
N2A C2A C1A N1 57.6(13) . . . . ?
N2A C2A C1A C6A 173.3(12) . . . . ?
C5A C6A C1A N1 174.9(12) . . . . ?
C5A C6A C1A C2A 57.0(18) . . . . ?
C6A C5A C4A C3A 51(2) . . . . ?
C1A C2A C3A C4A 58.4(17) . . . . ?
C1A C2A N2A C23A 71.7(14) . . . . ?
C1A C2A N2A C22A -160.5(11) . . . . ?
C4A C5A C6A C1A -51(2) . . . . ?
C14A C11 C12 C13 156.9(7) . . . . ?
